data_9000292
loop_
_publ_author_name
'Robinson, K.'
'Gibbs, G. V.'
'Ribbe, P. H.'

_publ_section_title
;
 The crystal structures of the humite minerals. IV. Clinohumite and
 titanclinohumite
;
_journal_name_full 'American Mineralogist'
_journal_page_first 43
_journal_page_last 49
_journal_volume 58
_journal_year 1973
_chemical_formula_sum 'Fe0.58 H2 Mg8.42 O18 Si4'
_chemical_name_mineral Hydroxylclinohumite
_space_group_IT_number 14
_symmetry_space_group_name_Hall '-P 2xab'
_symmetry_space_group_name_H-M 'P 21/b 1 1'
_cell_angle_alpha 100.786
_cell_angle_beta 90
_cell_angle_gamma 90
_cell_formula_units_Z 2
_cell_length_a 4.7441
_cell_length_b 10.2501
_cell_length_c 13.6635
_cell_volume 652.684
_database_code_amcsd 0000301
_exptl_crystal_density_diffrn 3.253
_cod_original_cell_volume 652.683
_cod_original_formula_sum 'Mg8.42 Fe.58 Si4 O18 H2'
_cod_database_code 9000292

loop_
_space_group_symop_operation_xyz
x,y,z
1/2-x,1/2+y,z
1/2+x,1/2-y,-z
-x,-y,-z

loop_
_atom_site_label
_atom_site_fract_x
_atom_site_fract_y
_atom_site_fract_z
_atom_site_occupancy
_atom_site_U_iso_or_equiv
_atom_site_type_symbol
_atom_site_attached_hydrogens
Mg1c 0.50000 0.00000 0.50000 0.90000 0.00519 Mg 0
Fe1c 0.50000 0.00000 0.50000 0.10000 0.00519 Fe 0
Mg1n 0.49770 0.94630 0.27380 0.91000 0.00519 Mg 0
Fe1n 0.49770 0.94630 0.27380 0.09000 0.00519 Fe 0
Mg25 0.01010 0.13980 0.17030 0.97000 0.00519 Mg 0
Fe25 0.01010 0.13980 0.17030 0.03000 0.00519 Fe 0
Mg26 0.51010 0.25030 0.38880 0.88000 0.00532 Mg 0
Fe26 0.51010 0.25030 0.38880 0.12000 0.00532 Fe 0
Mg3 0.49390 0.87800 0.04280 1.00000 0.00570 Mg 0
Si1 0.07410 0.06630 0.38910 1.00000 0.00228 Si 0
Si2 0.07590 0.17710 0.83540 1.00000 0.00266 Si 0
O11 0.73150 0.06330 0.38710 1.00000 0.00469 O 0
O12 0.28320 0.42110 0.38770 1.00000 0.00735 O 0
O13 0.21920 0.11300 0.29360 1.00000 0.00532 O 0
O14 0.21880 0.15860 0.48530 1.00000 0.00659 O 0
O21 0.23530 0.32180 0.16100 1.00000 0.00684 O 0
O22 0.78020 0.94830 0.16190 1.00000 0.00380 O 0
O23 0.72550 0.28030 0.26250 1.00000 0.00431 O 0
O24 0.72960 0.22620 0.06990 1.00000 0.00367 O 0
O-H 0.26290 0.04530 0.05580 1.00000 0.00899 O 1

loop_
_cod_changelog_entry_id
_cod_changelog_entry_author
_cod_changelog_entry_date
_cod_changelog_entry_text
1
;cod-tools version 3.8.0
Id: cif_guess_AMCSD_atom_types 9574 2023-05-10 09:00:05Z saulius
;
2023-05-10T18:46:07+03:00
;Derived atom types and hydrogen counts
from atom names that follow the AMCSD naming convention
(Wat == water, O-H == hydroxyl).
;

loop_
_cod_related_entry_id
_cod_related_entry_database
_cod_related_entry_code
1 AMCSD 0000301
